data_1571114
loop_
_publ_author_name
'Seo, Jun Min'
'Jo, Hongil'
'Choi, Myung Ho'
'Ok, Kang Min'
'Chang, Hong Young'
'Kim, Sun Woo'

_publ_section_title
;
 Polymorphisms in M2+AlF5(H2O)7 (M2+ = Fe2+, Co2+, or Ni2+): Syntheses,
 Crystal Structures, and Characterization of New Mixed Metal Fluoride
 Hydrates
;
_journal_issue 2
_journal_name_full Crystals
_journal_page_first 197
_journal_paper_doi 10.3390/cryst14020197
_journal_volume 14
_journal_year 2024
_chemical_formula_sum 'Al F5 H14 Ni O7'
_chemical_formula_weight 306.80
_space_group_crystal_system triclinic
_space_group_IT_number 2
_space_group_name_Hall '-P 1'
_space_group_name_H-M_alt 'P -1'
_atom_sites_solution_hydrogens difmap
_atom_sites_solution_primary direct
_atom_sites_solution_secondary difmap
_audit_creation_method SHELXL-2019/3
_cell_angle_alpha 104.255(3)
_cell_angle_beta 96.638(3)
_cell_angle_gamma 94.816(3)
_cell_formula_units_Z 2
_cell_length_a 6.4022(6)
_cell_length_b 8.5874(7)
_cell_length_c 8.7691(7)
_cell_measurement_reflns_used 8180
_cell_measurement_temperature 101(2)
_cell_measurement_theta_max 28.33
_cell_measurement_theta_min 2.97
_cell_volume 460.96(7)
_computing_cell_refinement 'SAINT V8.40A integration software'
_computing_data_collection 'Bruker APEX3 software'
_computing_data_reduction 'Bruker APEX3 software'
_computing_structure_refinement 'SHELXL-2019/2 (Sheldrick, 2019)'
_computing_structure_solution 'SHELXT 2014/5 (Sheldrick, 2014)'
_diffrn_ambient_temperature 101(2)
_diffrn_measured_fraction_theta_full 0.995
_diffrn_measured_fraction_theta_max 0.995
_diffrn_measurement_device_type 'Bruker D8 QUEST'
_diffrn_measurement_method '\w scans'
_diffrn_radiation_type MoK\a
_diffrn_radiation_wavelength 0.71073
_diffrn_reflns_av_R_equivalents 0.0435
_diffrn_reflns_av_unetI/netI 0.0239
_diffrn_reflns_Laue_measured_fraction_full 0.995
_diffrn_reflns_Laue_measured_fraction_max 0.995
_diffrn_reflns_limit_h_max 7
_diffrn_reflns_limit_h_min -7
_diffrn_reflns_limit_k_max 10
_diffrn_reflns_limit_k_min -10
_diffrn_reflns_limit_l_max 10
_diffrn_reflns_limit_l_min -10
_diffrn_reflns_number 13295
_diffrn_reflns_point_group_measured_fraction_full 0.995
_diffrn_reflns_point_group_measured_fraction_max 0.995
_diffrn_reflns_theta_full 25.242
_diffrn_reflns_theta_max 25.346
_diffrn_reflns_theta_min 2.421
_diffrn_source 'sealed x-ray tube'
_exptl_absorpt_coefficient_mu 2.296
_exptl_absorpt_correction_T_max 0.7457
_exptl_absorpt_correction_T_min 0.6076
_exptl_absorpt_correction_type multi-scan
_exptl_absorpt_process_details SADABS-2016/2
_exptl_crystal_colour green
_exptl_crystal_density_diffrn 2.210
_exptl_crystal_density_method 'not measured'
_exptl_crystal_description block
_exptl_crystal_F_000 312
_exptl_crystal_size_max 0.158
_exptl_crystal_size_mid 0.046
_exptl_crystal_size_min 0.043
_refine_diff_density_max 2.001
_refine_diff_density_min -0.591
_refine_diff_density_rms 0.155
_refine_ls_extinction_method none
_refine_ls_goodness_of_fit_ref 1.121
_refine_ls_hydrogen_treatment refxyz
_refine_ls_matrix_type full
_refine_ls_number_parameters 182
_refine_ls_number_reflns 1688
_refine_ls_number_restraints 24
_refine_ls_restrained_S_all 1.114
_refine_ls_R_factor_all 0.0548
_refine_ls_R_factor_gt 0.0512
_refine_ls_shift/su_max 0.000
_refine_ls_shift/su_mean 0.000
_refine_ls_structure_factor_coef Fsqd
_refine_ls_weighting_details 'w=1/[\s^2^(Fo^2^)+(0.0574P)^2^+4.5672P] where P=(Fo^2^+2Fc^2^)/3'
_refine_ls_weighting_scheme calc
_refine_ls_wR_factor_gt 0.1377
_refine_ls_wR_factor_ref 0.1408
_reflns_Friedel_coverage 0.000
_reflns_number_gt 1576
_reflns_number_total 1688
_reflns_threshold_expression 'I > 2\s(I)'
_cod_data_source_file Total_final.cif
_cod_data_source_block NIAlF_100K
_cod_database_code 1571114
_shelx_shelxl_version_number 2019/3
_shelx_space_group_comment
;
The symmetry employed for this shelxl refinement is uniquely defined
by the following loop, which should always be used as a source of
symmetry information in preference to the above space-group names.
They are only intended as comments.
;
_shelx_estimated_absorpt_t_min 0.713
_shelx_estimated_absorpt_t_max 0.908

loop_
_space_group_symop_operation_xyz
'x, y, z'
'-x, -y, -z'

loop_
_atom_site_label
_atom_site_type_symbol
_atom_site_fract_x
_atom_site_fract_y
_atom_site_fract_z
_atom_site_U_iso_or_equiv
_atom_site_adp_type
_atom_site_occupancy
_atom_site_site_symmetry_order
_atom_site_calc_flag
_atom_site_refinement_flags_posn
_atom_site_refinement_flags_adp
_atom_site_refinement_flags_occupancy
_atom_site_disorder_assembly
_atom_site_disorder_group
Ni1 Ni 0.500000 0.500000 0.500000 0.0078(3) Uani 1 2 d S . P . .
Ni2 Ni 0.500000 0.000000 1.000000 0.0074(3) Uani 1 2 d S . P . .
Al1 Al 0.000000 0.000000 0.500000 0.0096(5) Uani 1 2 d S . P . .
Al2 Al 1.000000 0.500000 1.000000 0.0090(5) Uani 1 2 d S . P . .
O1 O -0.0374(6) 0.2204(5) 0.5313(6) 0.0272(11) Uani 0.5 1 d D . P . .
H1A H -0.138(18) 0.20(2) 0.596(17) 0.041 Uiso 0.5 1 d D U P . .
H1B H -0.10(2) 0.282(19) 0.466(16) 0.041 Uiso 0.5 1 d D U P . .
O2 O 0.8861(6) 0.5748(5) 1.1875(5) 0.0162(8) Uani 0.5 1 d D . P . .
H2A H 0.88(2) 0.487(9) 1.236(13) 0.024 Uiso 0.5 1 d D U P . .
H2B H 0.93(2) 0.666(9) 1.276(9) 0.024 Uiso 0.5 1 d D U P . .
O3 O 0.5355(7) 0.3246(5) 0.6178(5) 0.0205(10) Uani 1 1 d D . . . .
H3A H 0.456(10) 0.386(7) 0.691(8) 0.031 Uiso 1 1 d D U . . .
H3B H 0.453(10) 0.221(4) 0.590(9) 0.031 Uiso 1 1 d D U . . .
O4 O 0.2212(6) 0.3793(5) 0.3734(5) 0.0135(9) Uani 1 1 d D . . . .
H4A H 0.119(9) 0.322(7) 0.416(7) 0.020 Uiso 1 1 d D U . . .
H4B H 0.191(10) 0.338(8) 0.262(2) 0.020 Uiso 1 1 d D U . . .
O5 O 0.3220(6) 0.6250(5) 0.6603(5) 0.0175(9) Uani 1 1 d D . . . .
H5A H 0.224(9) 0.697(7) 0.641(8) 0.026 Uiso 1 1 d D U . . .
H5B H 0.418(9) 0.687(7) 0.748(6) 0.026 Uiso 1 1 d D U . . .
O6 O 0.1886(6) -0.0665(5) 0.9246(5) 0.0150(9) Uani 1 1 d D . . . .
H6A H 0.116(9) -0.013(7) 0.857(7) 0.023 Uiso 1 1 d D U . . .
H6B H 0.097(9) -0.150(6) 0.942(8) 0.023 Uiso 1 1 d D U . . .
O7 O 0.5540(6) -0.0391(5) 0.7678(5) 0.0135(9) Uani 1 1 d D . . . .
H7A H 0.458(8) -0.004(9) 0.698(6) 0.020 Uiso 1 1 d D U . . .
H7B H 0.677(7) -0.062(9) 0.722(7) 0.020 Uiso 1 1 d D U . . .
O8 O 0.4580(7) 0.2388(5) 1.0191(5) 0.0147(9) Uani 1 1 d D . . . .
H8A H 0.330(6) 0.283(8) 1.029(9) 0.022 Uiso 1 1 d D U . . .
H8B H 0.549(8) 0.301(7) 0.975(8) 0.022 Uiso 1 1 d D U . . .
F1 F -0.0374(6) 0.2204(5) 0.5313(6) 0.0272(11) Uani 0.5 1 d . . P . .
F2 F 0.8861(6) 0.5748(5) 1.1875(5) 0.0162(8) Uani 0.5 1 d . . P . .
F3 F 0.0554(6) -0.0041(6) 0.3034(4) 0.0262(9) Uani 1 1 d . . . . .
F4 F 0.2755(5) 0.0568(4) 0.5732(4) 0.0139(7) Uani 1 1 d . . . . .
F5 F 0.7461(5) 0.3959(4) 0.9065(4) 0.0133(7) Uani 1 1 d . . . . .
F6 F 0.9318(5) 0.6765(4) 0.9379(4) 0.0133(7) Uani 1 1 d . . . . .

loop_
_atom_site_aniso_label
_atom_site_aniso_U_11
_atom_site_aniso_U_22
_atom_site_aniso_U_33
_atom_site_aniso_U_23
_atom_site_aniso_U_13
_atom_site_aniso_U_12
Ni1 0.0091(5) 0.0060(5) 0.0071(5) 0.0035(4) -0.0045(4) -0.0036(4)
Ni2 0.0067(5) 0.0059(5) 0.0089(5) 0.0035(4) -0.0026(4) -0.0032(4)
Al1 0.0062(11) 0.0103(12) 0.0100(12) 0.0018(9) -0.0032(9) -0.0026(9)
Al2 0.0091(11) 0.0076(11) 0.0093(11) 0.0037(9) -0.0028(9) -0.0033(9)
O1 0.0094(19) 0.019(2) 0.054(3) 0.016(2) -0.0071(19) -0.0011(16)
O2 0.018(2) 0.0152(19) 0.0142(19) 0.0026(15) 0.0050(15) -0.0018(16)
O3 0.026(3) 0.016(2) 0.017(2) 0.0117(18) -0.0115(19) -0.0109(19)
O4 0.012(2) 0.017(2) 0.0081(19) 0.0034(16) -0.0044(16) -0.0076(17)
O5 0.010(2) 0.019(2) 0.017(2) -0.0056(18) 0.0008(17) -0.0036(17)
O6 0.011(2) 0.016(2) 0.019(2) 0.0090(17) -0.0033(17) -0.0028(17)
O7 0.010(2) 0.021(2) 0.008(2) 0.0040(17) -0.0026(16) -0.0018(17)
O8 0.011(2) 0.013(2) 0.021(2) 0.0073(17) 0.0031(17) -0.0001(16)
F1 0.0094(19) 0.019(2) 0.054(3) 0.016(2) -0.0071(19) -0.0011(16)
F2 0.018(2) 0.0152(19) 0.0142(19) 0.0026(15) 0.0050(15) -0.0018(16)
F3 0.0160(19) 0.054(3) 0.0108(18) 0.0137(18) -0.0006(14) 0.0077(18)
F4 0.0102(16) 0.0112(17) 0.0197(18) 0.0066(13) -0.0033(13) -0.0018(13)
F5 0.0098(16) 0.0146(17) 0.0136(17) 0.0058(13) -0.0047(13) -0.0073(13)
F6 0.0121(17) 0.0137(17) 0.0143(17) 0.0056(13) 0.0002(13) -0.0001(13)

loop_
_atom_type_symbol
_atom_type_description
_atom_type_scat_dispersion_real
_atom_type_scat_dispersion_imag
_atom_type_scat_source
O O 0.0106 0.0060 'International Tables Vol C Tables 4.2.6.8 and 6.1.1.4'
H H 0.0000 0.0000 'International Tables Vol C Tables 4.2.6.8 and 6.1.1.4'
F F 0.0171 0.0103 'International Tables Vol C Tables 4.2.6.8 and 6.1.1.4'
Al Al 0.0645 0.0514 'International Tables Vol C Tables 4.2.6.8 and 6.1.1.4'
Ni Ni 0.3393 1.1124 'International Tables Vol C Tables 4.2.6.8 and 6.1.1.4'

loop_
_geom_angle_atom_site_label_1
_geom_angle_atom_site_label_2
_geom_angle_atom_site_label_3
_geom_angle
_geom_angle_site_symmetry_1
_geom_angle_site_symmetry_3
_geom_angle_publ_flag
O4 Ni1 O4 180.0 . 2_666 ?
O4 Ni1 O3 91.41(17) . . ?
O4 Ni1 O3 88.59(17) 2_666 . ?
O4 Ni1 O3 88.59(17) . 2_666 ?
O4 Ni1 O3 91.41(17) 2_666 2_666 ?
O3 Ni1 O3 180.0 . 2_666 ?
O4 Ni1 O5 92.97(16) . 2_666 ?
O4 Ni1 O5 87.03(16) 2_666 2_666 ?
O3 Ni1 O5 86.72(19) . 2_666 ?
O3 Ni1 O5 93.28(19) 2_666 2_666 ?
O4 Ni1 O5 87.03(16) . . ?
O4 Ni1 O5 92.97(16) 2_666 . ?
O3 Ni1 O5 93.28(19) . . ?
O3 Ni1 O5 86.72(19) 2_666 . ?
O5 Ni1 O5 180.0 2_666 . ?
O6 Ni2 O6 180.0 . 2_657 ?
O6 Ni2 O7 89.66(17) . . ?
O6 Ni2 O7 90.34(17) 2_657 . ?
O6 Ni2 O7 90.34(17) . 2_657 ?
O6 Ni2 O7 89.66(17) 2_657 2_657 ?
O7 Ni2 O7 180.0 . 2_657 ?
O6 Ni2 O8 89.45(17) . 2_657 ?
O6 Ni2 O8 90.55(17) 2_657 2_657 ?
O7 Ni2 O8 87.04(17) . 2_657 ?
O7 Ni2 O8 92.96(17) 2_657 2_657 ?
O6 Ni2 O8 90.55(17) . . ?
O6 Ni2 O8 89.45(17) 2_657 . ?
O7 Ni2 O8 92.96(17) . . ?
O7 Ni2 O8 87.04(17) 2_657 . ?
O8 Ni2 O8 180.0 2_657 . ?
F4 Al1 F4 180.0 2_556 . ?
F4 Al1 F3 89.46(16) 2_556 2_556 ?
F4 Al1 F3 90.54(16) . 2_556 ?
F4 Al1 F3 90.54(16) 2_556 . ?
F4 Al1 F3 89.46(16) . . ?
F3 Al1 F3 180.0 2_556 . ?
F4 Al1 O1 89.38(16) 2_556 2_556 ?
F4 Al1 O1 90.62(16) . 2_556 ?
F3 Al1 O1 88.9(2) 2_556 2_556 ?
F3 Al1 O1 91.1(2) . 2_556 ?
F4 Al1 O1 90.62(16) 2_556 . ?
F4 Al1 O1 89.38(16) . . ?
F3 Al1 O1 91.1(2) 2_556 . ?
F3 Al1 O1 88.9(2) . . ?
O1 Al1 O1 180.0 2_556 . ?
F4 Al1 H1A 76(4) 2_556 . ?
F4 Al1 H1A 104(4) . . ?
F3 Al1 H1A 68(3) 2_556 . ?
F3 Al1 H1A 112(3) . . ?
O1 Al1 H1A 151.9(18) 2_556 . ?
O1 Al1 H1A 28.1(17) . . ?
F5 Al2 F5 180.0 2_767 . ?
F5 Al2 F6 89.69(15) 2_767 2_767 ?
F5 Al2 F6 90.31(15) . 2_767 ?
F5 Al2 F6 90.31(15) 2_767 . ?
F5 Al2 F6 89.69(15) . . ?
F6 Al2 F6 180.00(8) 2_767 . ?
F5 Al2 O2 89.53(16) 2_767 2_767 ?
F5 Al2 O2 90.47(16) . 2_767 ?
F6 Al2 O2 89.62(16) 2_767 2_767 ?
F6 Al2 O2 90.38(16) . 2_767 ?
F5 Al2 O2 90.47(16) 2_767 . ?
F5 Al2 O2 89.53(16) . . ?
F6 Al2 O2 90.38(16) 2_767 . ?
F6 Al2 O2 89.62(16) . . ?
O2 Al2 O2 180.0(3) 2_767 . ?
Al1 O1 H1A 83(10) . . ?
Al1 O1 H1B 134(10) . . ?
H1A O1 H1B 107(5) . . ?
Al2 O2 H2A 105(8) . . ?
Al2 O2 H2B 130(9) . . ?
H2A O2 H2B 103(4) . . ?
Ni1 O3 H3A 85(5) . . ?
Ni1 O3 H3B 125(5) . . ?
H3A O3 H3B 101(4) . . ?
Ni1 O4 H4A 124(4) . . ?
Ni1 O4 H4B 127(4) . . ?
H4A O4 H4B 106(4) . . ?
Ni1 O5 H5A 127(5) . . ?
Ni1 O5 H5B 107(4) . . ?
H5A O5 H5B 104(4) . . ?
Ni2 O6 H6A 119(4) . . ?
Ni2 O6 H6B 130(4) . . ?
H6A O6 H6B 110(4) . . ?
Ni2 O7 H7A 117(4) . . ?
Ni2 O7 H7B 131(4) . . ?
H7A O7 H7B 110(4) . . ?
Ni2 O8 H8A 126(4) . . ?
Ni2 O8 H8B 119(4) . . ?
H8A O8 H8B 110(4) . . ?

loop_
_geom_bond_atom_site_label_1
_geom_bond_atom_site_label_2
_geom_bond_distance
_geom_bond_site_symmetry_2
_geom_bond_publ_flag
Ni1 O4 2.039(4) . ?
Ni1 O4 2.039(4) 2_666 ?
Ni1 O3 2.039(4) . ?
Ni1 O3 2.039(4) 2_666 ?
Ni1 O5 2.064(4) 2_666 ?
Ni1 O5 2.064(4) . ?
Ni2 O6 2.014(4) . ?
Ni2 O6 2.014(4) 2_657 ?
Ni2 O7 2.055(4) . ?
Ni2 O7 2.055(4) 2_657 ?
Ni2 O8 2.058(4) 2_657 ?
Ni2 O8 2.058(4) . ?
Al1 F4 1.789(3) 2_556 ?
Al1 F4 1.789(3) . ?
Al1 F3 1.793(4) 2_556 ?
Al1 F3 1.793(4) . ?
Al1 O1 1.884(4) 2_556 ?
Al1 O1 1.884(4) . ?
Al1 H1A 2.01(15) . ?
Al2 F5 1.789(3) 2_767 ?
Al2 F5 1.789(3) . ?
Al2 F6 1.802(3) 2_767 ?
Al2 F6 1.802(3) . ?
Al2 O2 1.867(4) 2_767 ?
Al2 O2 1.867(4) . ?
O1 H1A 0.95(2) . ?
O1 H1B 0.95(2) . ?
O2 H2A 0.95(2) . ?
O2 H2B 0.96(2) . ?
O3 H3A 0.95(2) . ?
O3 H3B 0.95(2) . ?
O4 H4A 0.95(2) . ?
O4 H4B 0.94(2) . ?
O5 H5A 0.95(2) . ?
O5 H5B 0.94(2) . ?
O6 H6A 0.94(2) . ?
O6 H6B 0.94(2) . ?
O7 H7A 0.94(2) . ?
O7 H7B 0.94(2) . ?
O8 H8A 0.94(2) . ?
O8 H8B 0.94(2) . ?
